data_1508947
loop_
_publ_author_name
'Wei, Ying'
'Lin, Shaoxia'
'Liang, Fushun'
'Zhang, Jingping'

_publ_section_title
;
 N-Bromosuccinimide/1,8-Diazabicyclo[5.4.1]undec-7-ene Combination:
 \b-Amination of Chalcones via a Tandem Bromoamination/Debromination
 Sequence.
;
_journal_issue 4
_journal_name_full 'Organic letters'
_journal_page_first 852
_journal_page_last 855
_journal_paper_doi 10.1021/ol303539u
_journal_volume 15
_journal_year 2013
_chemical_formula_sum 'C19 H16 Cl N O3'
_chemical_formula_weight 441.78
_chemical_name_systematic
; 
 ? 
;
_space_group_IT_number 14
_symmetry_space_group_name_Hall '-P 2ybc'
_symmetry_space_group_name_H-M 'P 1 21/c 1'
_atom_sites_solution_hydrogens geom
_atom_sites_solution_primary direct
_atom_sites_solution_secondary difmap
_audit_creation_method SHELXL-97
_cell_angle_alpha 90.00
_cell_angle_beta 114.815(4)
_cell_angle_gamma 90.00
_cell_formula_units_Z 4
_cell_length_a 10.2500(6)
_cell_length_b 10.4860(6)
_cell_length_c 16.7877(11)
_cell_measurement_temperature 293(2)
_cell_volume 1637.77(18)
_computing_structure_refinement 'SHELXL-97 (Sheldrick, 1997)'
_computing_structure_solution 'SHELXS-97 (Sheldrick, 1990)'
_diffrn_ambient_temperature 293(2)
_diffrn_measured_fraction_theta_full 0.997
_diffrn_measured_fraction_theta_max 0.997
_diffrn_radiation_monochromator graphite
_diffrn_radiation_source 'fine-focus sealed tube'
_diffrn_radiation_type MoK\a
_diffrn_radiation_wavelength 0.71073
_diffrn_reflns_av_R_equivalents 0.0187
_diffrn_reflns_av_sigmaI/netI 0.0234
_diffrn_reflns_limit_h_max 12
_diffrn_reflns_limit_h_min -9
_diffrn_reflns_limit_k_max 12
_diffrn_reflns_limit_k_min -7
_diffrn_reflns_limit_l_max 15
_diffrn_reflns_limit_l_min -19
_diffrn_reflns_number 6404
_diffrn_reflns_theta_full 24.99
_diffrn_reflns_theta_max 24.99
_diffrn_reflns_theta_min 2.93
_exptl_absorpt_coefficient_mu 0.250
_exptl_crystal_density_diffrn 1.386
_exptl_crystal_density_method 'not measured'
_exptl_crystal_F_000 712
_refine_diff_density_max 0.140
_refine_diff_density_min -0.259
_refine_diff_density_rms 0.035
_refine_ls_extinction_method none
_refine_ls_goodness_of_fit_ref 1.018
_refine_ls_hydrogen_treatment mixed
_refine_ls_matrix_type full
_refine_ls_number_parameters 217
_refine_ls_number_reflns 2883
_refine_ls_number_restraints 0
_refine_ls_restrained_S_all 1.018
_refine_ls_R_factor_all 0.0463
_refine_ls_R_factor_gt 0.0350
_refine_ls_shift/su_max 0.001
_refine_ls_shift/su_mean 0.000
_refine_ls_structure_factor_coef Fsqd
_refine_ls_weighting_details 'calc w=1/[\s^2^(Fo^2^)+(0.0460P)^2^+0.3130P] where P=(Fo^2^+2Fc^2^)/3'
_refine_ls_weighting_scheme calc
_refine_ls_wR_factor_gt 0.0853
_refine_ls_wR_factor_ref 0.0926
_reflns_number_gt 2349
_reflns_number_total 2883
_reflns_threshold_expression >2sigma(I)
_cod_data_source_file ol303539u_si_002.cif
_cod_data_source_block 1
_cod_depositor_comments
;

2017-03-17
Z value and formula fixed to values more according to usual
chemical conventions.                 miguel
;
_cod_original_formula_sum 'C76 H64 Cl4 N4 O12'
_cod_original_formula_weight 1367.11
_cod_original_formula_units_Z 1
_cod_original_cell_volume 1637.77(17)
_cod_original_sg_symbol_H-M P21/c
_cod_database_code 1508947

loop_
_symmetry_equiv_pos_as_xyz
'x, y, z'
'-x, y+1/2, -z+1/2'
'-x, -y, -z'
'x, -y-1/2, z-1/2'

loop_
_atom_site_label
_atom_site_type_symbol
_atom_site_fract_x
_atom_site_fract_y
_atom_site_fract_z
_atom_site_U_iso_or_equiv
_atom_site_adp_type
_atom_site_occupancy
_atom_site_symmetry_multiplicity
_atom_site_calc_flag
_atom_site_refinement_flags
Cl1 Cl 0.88939(5) -0.07017(5) -0.14113(3) 0.05629(17) Uani 1 1 d .
O1 O 0.35308(16) -0.18954(12) -0.54277(9) 0.0597(4) Uani 1 1 d .
O2 O 0.13192(15) 0.11385(12) -0.44952(9) 0.0588(4) Uani 1 1 d .
O3 O 0.16381(15) -0.25178(13) -0.29764(9) 0.0570(4) Uani 1 1 d .
N1 N 0.17514(14) -0.07791(12) -0.37733(8) 0.0363(3) Uani 1 1 d .
C1 C 0.71175(18) -0.08517(17) -0.21854(10) 0.0405(4) Uani 1 1 d .
C2 C 0.66200(19) -0.00566(16) -0.29038(11) 0.0425(4) Uani 1 1 d .
H2A H 0.7216 0.0559 -0.2975 0.051 Uiso 1 1 calc R
C3 C 0.52159(18) -0.01930(16) -0.35176(10) 0.0396(4) Uani 1 1 d .
H3A H 0.4866 0.0341 -0.4005 0.048 Uiso 1 1 calc R
C4 C 0.43180(17) -0.11096(15) -0.34226(9) 0.0337(4) Uani 1 1 d .
C5 C 0.48617(18) -0.19005(16) -0.26909(10) 0.0393(4) Uani 1 1 d .
H5A H 0.4276 -0.2525 -0.2619 0.047 Uiso 1 1 calc R
C6 C 0.62583(18) -0.17709(17) -0.20708(10) 0.0423(4) Uani 1 1 d .
H6A H 0.6614 -0.2300 -0.1581 0.051 Uiso 1 1 calc R
C7 C 0.27847(17) -0.12297(15) -0.41119(10) 0.0354(4) Uani 1 1 d .
H7A H 0.2697 -0.0649 -0.4589 0.042 Uiso 1 1 calc R
C8 C 0.24044(18) -0.25531(15) -0.45179(10) 0.0383(4) Uani 1 1 d .
H8A H 0.2763 -0.3191 -0.4058 0.046 Uiso 1 1 calc R
H8B H 0.1368 -0.2639 -0.4812 0.046 Uiso 1 1 calc R
C9 C 0.30455(18) -0.27835(16) -0.51715(10) 0.0378(4) Uani 1 1 d .
C10 C 0.30440(17) -0.40942(15) -0.55077(9) 0.0349(4) Uani 1 1 d .
C11 C 0.36959(19) -0.42989(17) -0.60737(11) 0.0434(4) Uani 1 1 d .
H11A H 0.4113 -0.3618 -0.6237 0.052 Uiso 1 1 calc R
C12 C 0.3731(2) -0.54943(19) -0.63943(12) 0.0532(5) Uani 1 1 d .
H12A H 0.4169 -0.5620 -0.6774 0.064 Uiso 1 1 calc R
C13 C 0.3122(2) -0.65047(19) -0.61579(12) 0.0561(5) Uani 1 1 d .
H13A H 0.3151 -0.7315 -0.6375 0.067 Uiso 1 1 calc R
C14 C 0.2466(2) -0.63221(19) -0.55988(12) 0.0544(5) Uani 1 1 d .
H14A H 0.2053 -0.7008 -0.5439 0.065 Uiso 1 1 calc R
C15 C 0.24234(19) -0.51163(17) -0.52761(11) 0.0444(4) Uani 1 1 d .
H15A H 0.1975 -0.4993 -0.4902 0.053 Uiso 1 1 calc R
C16 C 0.11178(19) 0.04140(17) -0.39978(11) 0.0432(4) Uani 1 1 d .
C17 C 0.0180(2) 0.06099(19) -0.35229(13) 0.0579(5) Uani 1 1 d .
H17A H -0.0792 0.0823 -0.3932 0.069 Uiso 1 1 calc R
H17B H 0.0552 0.1292 -0.3096 0.069 Uiso 1 1 calc R
C18 C 0.0208(2) -0.0639(2) -0.30730(14) 0.0583(5) Uani 1 1 d .
H18A H 0.0514 -0.0513 -0.2448 0.070 Uiso 1 1 calc R
H18B H -0.0737 -0.1030 -0.3314 0.070 Uiso 1 1 calc R
C19 C 0.12621(18) -0.14568(17) -0.32432(11) 0.0429(4) Uani 1 1 d .

loop_
_atom_site_aniso_label
_atom_site_aniso_U_11
_atom_site_aniso_U_22
_atom_site_aniso_U_33
_atom_site_aniso_U_23
_atom_site_aniso_U_13
_atom_site_aniso_U_12
Cl1 0.0379(3) 0.0804(4) 0.0481(3) -0.0093(2) 0.0156(2) -0.0016(2)
O1 0.0914(11) 0.0431(8) 0.0653(8) -0.0001(6) 0.0531(8) -0.0070(7)
O2 0.0718(9) 0.0387(7) 0.0628(8) 0.0056(6) 0.0252(7) 0.0067(6)
O3 0.0654(9) 0.0511(8) 0.0665(8) 0.0141(6) 0.0397(7) 0.0105(7)
N1 0.0354(7) 0.0359(8) 0.0364(7) -0.0017(5) 0.0139(6) 0.0047(6)
C1 0.0376(9) 0.0485(10) 0.0383(8) -0.0102(7) 0.0187(7) 0.0015(8)
C2 0.0453(10) 0.0375(10) 0.0489(9) -0.0067(7) 0.0239(8) -0.0062(8)
C3 0.0472(10) 0.0331(9) 0.0408(8) 0.0006(7) 0.0207(8) 0.0017(8)
C4 0.0394(9) 0.0298(8) 0.0366(8) -0.0032(6) 0.0204(7) 0.0030(7)
C5 0.0409(9) 0.0384(9) 0.0447(9) 0.0031(7) 0.0240(8) 0.0007(7)
C6 0.0424(10) 0.0498(10) 0.0376(8) 0.0049(7) 0.0197(7) 0.0066(8)
C7 0.0414(9) 0.0334(9) 0.0339(8) 0.0009(6) 0.0184(7) 0.0013(7)
C8 0.0416(9) 0.0374(9) 0.0376(8) -0.0029(7) 0.0184(7) -0.0009(7)
C9 0.0401(9) 0.0400(9) 0.0332(8) 0.0018(7) 0.0152(7) 0.0009(7)
C10 0.0334(8) 0.0400(9) 0.0283(7) -0.0003(6) 0.0101(6) 0.0024(7)
C11 0.0473(10) 0.0481(10) 0.0389(9) 0.0005(7) 0.0221(8) 0.0032(8)
C12 0.0593(12) 0.0577(13) 0.0493(10) -0.0075(8) 0.0295(9) 0.0081(10)
C13 0.0637(13) 0.0464(11) 0.0557(11) -0.0144(9) 0.0225(10) 0.0055(10)
C14 0.0626(12) 0.0440(11) 0.0577(11) -0.0075(9) 0.0264(10) -0.0103(9)
C15 0.0491(10) 0.0461(10) 0.0424(9) -0.0059(8) 0.0234(8) -0.0046(8)
C16 0.0415(10) 0.0374(9) 0.0401(9) -0.0063(8) 0.0068(7) 0.0037(8)
C17 0.0529(11) 0.0621(13) 0.0542(11) -0.0062(9) 0.0181(9) 0.0206(10)
C18 0.0476(11) 0.0712(14) 0.0638(12) -0.0032(10) 0.0310(9) 0.0088(10)
C19 0.0386(9) 0.0477(11) 0.0423(9) -0.0014(8) 0.0169(7) 0.0022(8)

loop_
_atom_type_symbol
_atom_type_description
_atom_type_scat_dispersion_real
_atom_type_scat_dispersion_imag
_atom_type_scat_source
C C 0.0033 0.0016 'International Tables Vol C Tables 4.2.6.8 and 6.1.1.4'
H H 0.0000 0.0000 'International Tables Vol C Tables 4.2.6.8 and 6.1.1.4'
Cl Cl 0.1484 0.1585 'International Tables Vol C Tables 4.2.6.8 and 6.1.1.4'
N N 0.0061 0.0033 'International Tables Vol C Tables 4.2.6.8 and 6.1.1.4'
O O 0.0106 0.0060 'International Tables Vol C Tables 4.2.6.8 and 6.1.1.4'

loop_
_geom_angle_atom_site_label_1
_geom_angle_atom_site_label_2
_geom_angle_atom_site_label_3
_geom_angle
C19 N1 C16 112.48(14)
C19 N1 C7 126.51(13)
C16 N1 C7 120.97(14)
C6 C1 C2 121.66(15)
C6 C1 Cl1 119.30(13)
C2 C1 Cl1 119.03(13)
C1 C2 C3 118.54(16)
C1 C2 H2A 120.7
C3 C2 H2A 120.7
C2 C3 C4 121.36(15)
C2 C3 H3A 119.3
C4 C3 H3A 119.3
C3 C4 C5 118.45(15)
C3 C4 C7 119.71(13)
C5 C4 C7 121.84(14)
C6 C5 C4 120.83(16)
C6 C5 H5A 119.6
C4 C5 H5A 119.6
C1 C6 C5 119.17(15)
C1 C6 H6A 120.4
C5 C6 H6A 120.4
N1 C7 C4 111.19(12)
N1 C7 C8 111.97(13)
C4 C7 C8 113.95(13)
N1 C7 H7A 106.4
C4 C7 H7A 106.4
C8 C7 H7A 106.4
C9 C8 C7 111.21(13)
C9 C8 H8A 109.4
C7 C8 H8A 109.4
C9 C8 H8B 109.4
C7 C8 H8B 109.4
H8A C8 H8B 108.0
O1 C9 C10 120.63(15)
O1 C9 C8 119.97(15)
C10 C9 C8 119.39(14)
C15 C10 C11 118.87(16)
C15 C10 C9 122.51(15)
C11 C10 C9 118.61(15)
C12 C11 C10 120.63(17)
C12 C11 H11A 119.7
C10 C11 H11A 119.7
C13 C12 C11 120.22(17)
C13 C12 H12A 119.9
C11 C12 H12A 119.9
C12 C13 C14 120.10(18)
C12 C13 H13A 120.0
C14 C13 H13A 120.0
C13 C14 C15 119.90(19)
C13 C14 H14A 120.1
C15 C14 H14A 120.1
C14 C15 C10 120.29(17)
C14 C15 H15A 119.9
C10 C15 H15A 119.9
O2 C16 N1 123.93(17)
O2 C16 C17 127.95(17)
N1 C16 C17 108.11(16)
C16 C17 C18 105.45(15)
C16 C17 H17A 110.7
C18 C17 H17A 110.7
C16 C17 H17B 110.7
C18 C17 H17B 110.7
H17A C17 H17B 108.8
C19 C18 C17 105.38(16)
C19 C18 H18A 110.7
C17 C18 H18A 110.7
C19 C18 H18B 110.7
C17 C18 H18B 110.7
H18A C18 H18B 108.8
O3 C19 N1 124.63(16)
O3 C19 C18 127.12(17)
N1 C19 C18 108.25(15)

loop_
_geom_bond_atom_site_label_1
_geom_bond_atom_site_label_2
_geom_bond_distance
Cl1 C1 1.7444(16)
O1 C9 1.216(2)
O2 C16 1.209(2)
O3 C19 1.201(2)
N1 C19 1.387(2)
N1 C16 1.387(2)
N1 C7 1.474(2)
C1 C6 1.373(2)
C1 C2 1.376(2)
C2 C3 1.382(2)
C2 H2A 0.9300
C3 C4 1.385(2)
C3 H3A 0.9300
C4 C5 1.390(2)
C4 C7 1.516(2)
C5 C6 1.379(2)
C5 H5A 0.9300
C6 H6A 0.9300
C7 C8 1.523(2)
C7 H7A 0.9800
C8 C9 1.516(2)
C8 H8A 0.9700
C8 H8B 0.9700
C9 C10 1.486(2)
C10 C15 1.383(2)
C10 C11 1.388(2)
C11 C12 1.371(3)
C11 H11A 0.9300
C12 C13 1.370(3)
C12 H12A 0.9300
C13 C14 1.378(3)
C13 H13A 0.9300
C14 C15 1.383(3)
C14 H14A 0.9300
C15 H15A 0.9300
C16 C17 1.498(3)
C17 C18 1.506(3)
C17 H17A 0.9700
C17 H17B 0.9700
C18 C19 1.498(3)
C18 H18A 0.9700
C18 H18B 0.9700
